data_1572102
loop_
_publ_author_name
'Xie, Kejing'
'Shen, Zeyuan'
'Cheng, Peng'
'Dong, Haoxiang'
'Yu, Zhi-Xiang'
'Zu, Liansuo'

_publ_section_title
;
 C-H functionalization of 2-alkyl tryptamines: direct assembly of
 azepino[4,5-<i>b</i>]indoles and total synthesis of ngouniensines.
;
_journal_issue 32
_journal_name_full 'Chemical science'
_journal_page_first 12732
_journal_page_last 12738
_journal_paper_doi 10.1039/d4sc02802c
_journal_volume 15
_journal_year 2024
_chemical_formula_moiety 'C29 H27 Br N2 O3'
_chemical_formula_sum 'C29 H27 Br N2 O3'
_chemical_formula_weight 531.43
_space_group_crystal_system triclinic
_space_group_IT_number 1
_space_group_name_Hall 'P 1'
_space_group_name_H-M_alt 'P 1'
_atom_sites_solution_hydrogens geom
_audit_creation_date 2022-10-14
_audit_creation_method
;
  Olex2 1.1
  (compiled 2011.02.15 svn.r1672, GUI svn.r3494)
;
_audit_update_record
;
2023-07-26 deposited with the CCDC.	2024-07-05 downloaded from the CCDC.
;
_cell_angle_alpha 85.389(6)
_cell_angle_beta 79.331(9)
_cell_angle_gamma 68.354(8)
_cell_formula_units_Z 1
_cell_length_a 7.1378(8)
_cell_length_b 8.1657(5)
_cell_length_c 11.6045(11)
_cell_measurement_reflns_used 3830
_cell_measurement_temperature 116.5(3)
_cell_measurement_theta_max 71.0150
_cell_measurement_theta_min 3.8750
_cell_volume 617.75(11)
_computing_cell_refinement
;
CrysAlisPro, Agilent Technologies,
Version 1.171.37.35 (release 13-08-2014 CrysAlis171 .NET)
(compiled Aug 13 2014,18:06:01)
;
_computing_data_collection
;
CrysAlisPro, Agilent Technologies,
Version 1.171.37.35 (release 13-08-2014 CrysAlis171 .NET)
(compiled Aug 13 2014,18:06:01)
;
_computing_data_reduction
;
CrysAlisPro, Agilent Technologies,
Version 1.171.37.35 (release 13-08-2014 CrysAlis171 .NET)
(compiled Aug 13 2014,18:06:01)
;
_computing_molecular_graphics
;
O. V. Dolomanov, L. J. Bourhis, R. J. Gildea, J. A. K. Howard and H. Puschmann,
OLEX2: a complete structure solution, refinement and analysis program.
J. Appl. Cryst. (2009). 42, 339-341.
;
_computing_publication_material
;
O. V. Dolomanov, L. J. Bourhis, R. J. Gildea, J. A. K. Howard and H. Puschmann,
OLEX2: a complete structure solution, refinement and analysis program.
J. Appl. Cryst. (2009). 42, 339-341.
;
_computing_structure_refinement 'SHELXL-2014/7 (Sheldrick, 2014)'
_computing_structure_solution 'A short history of SHELX (Sheldrick, 2007)/Bruker'
_diffrn_ambient_environment N~2~
_diffrn_ambient_temperature 116.5(3)
_diffrn_detector 'CCD plate'
_diffrn_detector_area_resol_mean 16.0971
_diffrn_detector_type Eos
_diffrn_measured_fraction_theta_full 0.9991
_diffrn_measured_fraction_theta_max 0.8701
_diffrn_measurement_details
;
#__ type_ start__ end____ width___ exp.time_
  1 omega  121.00  147.00   1.0000    6.0000
omega____ theta____ kappa____ phi______ frames
    -      108.0000   77.0000   90.0000 26

#__ type_ start__ end____ width___ exp.time_
  2 omega  104.00  133.00   1.0000    6.0000
omega____ theta____ kappa____ phi______ frames
    -       76.0000   47.0000   78.3566 29

#__ type_ start__ end____ width___ exp.time_
  3 omega   90.00  157.00   1.0000    6.0000
omega____ theta____ kappa____ phi______ frames
    -      108.0000   61.0000    0.0000 67

#__ type_ start__ end____ width___ exp.time_
  4 omega  139.00  172.00   1.0000    6.0000
omega____ theta____ kappa____ phi______ frames
    -      108.0000   77.0000  -60.0000 33

#__ type_ start__ end____ width___ exp.time_
  5 omega  132.00  170.00   1.0000    6.0000
omega____ theta____ kappa____ phi______ frames
    -      108.0000   77.0000 -150.0000 38

#__ type_ start__ end____ width___ exp.time_
  6 omega  126.00  170.00   1.0000    6.0000
omega____ theta____ kappa____ phi______ frames
    -      108.0000   77.0000 -180.0000 44

#__ type_ start__ end____ width___ exp.time_
  7 omega   91.00  139.00   1.0000    6.0000
omega____ theta____ kappa____ phi______ frames
    -       72.0000   75.0000 -124.6720 48

#__ type_ start__ end____ width___ exp.time_
  8 omega   94.00  154.00   1.0000    6.0000
omega____ theta____ kappa____ phi______ frames
    -      108.0000   61.0000  -30.0000 60

#__ type_ start__ end____ width___ exp.time_
  9 omega  121.00  148.00   1.0000    6.0000
omega____ theta____ kappa____ phi______ frames
    -       80.0000   48.0000  -19.2610 27

#__ type_ start__ end____ width___ exp.time_
 10 omega   88.00  131.00   1.0000    6.0000
omega____ theta____ kappa____ phi______ frames
    -      108.0000   30.0000 -150.0000 43

#__ type_ start__ end____ width___ exp.time_
 11 omega   87.00  113.00   1.0000    6.0000
omega____ theta____ kappa____ phi______ frames
    -      108.0000   30.0000  -60.0000 26

#__ type_ start__ end____ width___ exp.time_
 12 omega   81.00  155.00   1.0000    6.0000
omega____ theta____ kappa____ phi______ frames
    -      108.0000   77.0000 -120.0000 74

#__ type_ start__ end____ width___ exp.time_
 13 omega   82.00  107.00   1.0000    6.0000
omega____ theta____ kappa____ phi______ frames
    -      108.0000   77.0000    0.0000 25

#__ type_ start__ end____ width___ exp.time_
 14 omega   81.00  107.00   1.0000    6.0000
omega____ theta____ kappa____ phi______ frames
    -      108.0000   77.0000  -30.0000 26

#__ type_ start__ end____ width___ exp.time_
 15 omega   84.00  110.00   1.0000    6.0000
omega____ theta____ kappa____ phi______ frames
    -      108.0000   77.0000  -60.0000 26

#__ type_ start__ end____ width___ exp.time_
 16 omega   81.00  175.00   1.0000    6.0000
omega____ theta____ kappa____ phi______ frames
    -      108.0000   77.0000  -90.0000 94

#__ type_ start__ end____ width___ exp.time_
 17 omega   78.00  103.00   1.0000    2.0000
omega____ theta____ kappa____ phi______ frames
    -       35.8017   57.0000 -180.0000 25

#__ type_ start__ end____ width___ exp.time_
 18 omega   76.00  113.00   1.0000    2.0000
omega____ theta____ kappa____ phi______ frames
    -       48.0000   79.0000 -157.7796 37

#__ type_ start__ end____ width___ exp.time_
 19 omega   76.00  102.00   1.0000    2.0000
omega____ theta____ kappa____ phi______ frames
    -       52.0000   79.0000  -98.0035 26

#__ type_ start__ end____ width___ exp.time_
 20 omega   63.00  101.00   1.0000    6.0000
omega____ theta____ kappa____ phi______ frames
    -       80.0000   48.0000  -19.2610 38

#__ type_ start__ end____ width___ exp.time_
 21 omega   81.00  149.00   1.0000    6.0000
omega____ theta____ kappa____ phi______ frames
    -      108.0000   77.0000   30.0000 68

#__ type_ start__ end____ width___ exp.time_
 22 omega   91.00  164.00   1.0000    6.0000
omega____ theta____ kappa____ phi______ frames
    -      108.0000   61.0000  150.0000 73

#__ type_ start__ end____ width___ exp.time_
 23 omega   90.00  171.00   1.0000    6.0000
omega____ theta____ kappa____ phi______ frames
    -      108.0000   61.0000  120.0000 81

#__ type_ start__ end____ width___ exp.time_
 24 omega   82.00  107.00   1.0000    6.0000
omega____ theta____ kappa____ phi______ frames
    -      108.0000   77.0000  120.0000 25

#__ type_ start__ end____ width___ exp.time_
 25 omega   81.00  107.00   1.0000    6.0000
omega____ theta____ kappa____ phi______ frames
    -      108.0000   77.0000   90.0000 26

#__ type_ start__ end____ width___ exp.time_
 26 omega   81.00  168.00   1.0000    6.0000
omega____ theta____ kappa____ phi______ frames
    -      108.0000   77.0000   60.0000 87

#__ type_ start__ end____ width___ exp.time_
 27 omega   76.00  102.00   1.0000    2.0000
omega____ theta____ kappa____ phi______ frames
    -       35.8017  178.0000 -120.0000 26

#__ type_ start__ end____ width___ exp.time_
 28 omega   68.00  108.00   1.0000    2.0000
omega____ theta____ kappa____ phi______ frames
    -       35.8017  178.0000  -30.0000 40

#__ type_ start__ end____ width___ exp.time_
 29 omega   81.00  128.00   1.0000    6.0000
omega____ theta____ kappa____ phi______ frames
    -      108.0000   77.0000 -150.0000 47

#__ type_ start__ end____ width___ exp.time_
 30 omega   82.00  107.00   1.0000    6.0000
omega____ theta____ kappa____ phi______ frames
    -      108.0000   77.0000 -180.0000 25

#__ type_ start__ end____ width___ exp.time_
 31 omega   46.00   88.00   1.0000    6.0000
omega____ theta____ kappa____ phi______ frames
    -       72.0000   75.0000 -124.6720 42

#__ type_ start__ end____ width___ exp.time_
 32 omega   24.00   50.00   1.0000    2.0000
omega____ theta____ kappa____ phi______ frames
    -       52.0000   80.0000 -147.4185 26

#__ type_ start__ end____ width___ exp.time_
 33 omega   24.00   63.00   1.0000    2.0000
omega____ theta____ kappa____ phi______ frames
    -       52.0000   79.0000  -98.0035 39

#__ type_ start__ end____ width___ exp.time_
 34 omega   24.00   49.00   1.0000    2.0000
omega____ theta____ kappa____ phi______ frames
    -       52.0000   80.0000  -24.5644 25

#__ type_ start__ end____ width___ exp.time_
 35 omega   64.00  103.00   1.0000    2.0000
omega____ theta____ kappa____ phi______ frames
    -       35.8017   57.0000   30.0000 39

#__ type_ start__ end____ width___ exp.time_
 36 omega   59.00  101.00   1.0000    6.0000
omega____ theta____ kappa____ phi______ frames
    -       76.0000   47.0000   78.3566 42

#__ type_ start__ end____ width___ exp.time_
 37 omega   70.00  118.00   1.0000    2.0000
omega____ theta____ kappa____ phi______ frames
    -       52.0000   79.0000  134.1826 48

#__ type_ start__ end____ width___ exp.time_
 38 omega   81.00  107.00   1.0000    6.0000
omega____ theta____ kappa____ phi______ frames
    -      108.0000   77.0000  150.0000 26

#__ type_ start__ end____ width___ exp.time_
 39 omega   31.00   72.00   1.0000    2.0000
omega____ theta____ kappa____ phi______ frames
    -       52.0000   79.0000   21.1459 41

#__ type_ start__ end____ width___ exp.time_
 40 omega   25.00   52.00   1.0000    2.0000
omega____ theta____ kappa____ phi______ frames
    -       35.8017   57.0000   30.0000 27

#__ type_ start__ end____ width___ exp.time_
 41 omega   18.00   43.00   1.0000    2.0000
omega____ theta____ kappa____ phi______ frames
    -       48.0000   82.0000   80.6445 25

#__ type_ start__ end____ width___ exp.time_
 42 omega   18.00   43.00   1.0000    2.0000
omega____ theta____ kappa____ phi______ frames
    -       48.0000   82.0000  102.7160 25

#__ type_ start__ end____ width___ exp.time_
 43 omega   27.00   68.00   1.0000    2.0000
omega____ theta____ kappa____ phi______ frames
    -       52.0000   79.0000  134.1826 41

#__ type_ start__ end____ width___ exp.time_
 44 omega   24.00   49.00   1.0000    2.0000
omega____ theta____ kappa____ phi______ frames
    -       52.0000   80.0000  145.0089 25

#__ type_ start__ end____ width___ exp.time_
 45 omega   10.00   35.00   1.0000    2.0000
omega____ theta____ kappa____ phi______ frames
    -       44.0000   90.0000  174.9877 25

#__ type_ start__ end____ width___ exp.time_
 46 omega   39.00   68.00   1.0000    2.0000
omega____ theta____ kappa____ phi______ frames
    -        0.0000   40.0000  172.5514 29

#__ type_ start__ end____ width___ exp.time_
 47 omega   47.00  122.00   1.0000    6.0000
omega____ theta____ kappa____ phi______ frames
    -      108.0000  -61.0000  -90.0000 75

#__ type_ start__ end____ width___ exp.time_
 48 omega   64.00  135.00   1.0000    6.0000
omega____ theta____ kappa____ phi______ frames
    -      108.0000  -77.0000    0.0000 71

#__ type_ start__ end____ width___ exp.time_
 49 omega   84.00  109.00   1.0000    6.0000
omega____ theta____ kappa____ phi______ frames
    -      108.0000 -111.0000  120.0000 25

#__ type_ start__ end____ width___ exp.time_
 50 omega   41.00   75.00   1.0000    2.0000
omega____ theta____ kappa____ phi______ frames
    -       35.8017  -99.0000   30.0000 34

#__ type_ start__ end____ width___ exp.time_
 51 omega   53.00  104.00   1.0000    2.0000
omega____ theta____ kappa____ phi______ frames
    -       35.8017 -178.0000   60.0000 51

#__ type_ start__ end____ width___ exp.time_
 52 omega   39.00  116.00   1.0000    6.0000
omega____ theta____ kappa____ phi______ frames
    -      108.0000 -111.0000  -60.0000 77

#__ type_ start__ end____ width___ exp.time_
 53 omega   47.00   75.00   1.0000    2.0000
omega____ theta____ kappa____ phi______ frames
    -       35.8017  -99.0000 -180.0000 28

#__ type_ start__ end____ width___ exp.time_
 54 omega   23.00   53.00   1.0000    2.0000
omega____ theta____ kappa____ phi______ frames
    -       35.8017  -57.0000 -120.0000 30

#__ type_ start__ end____ width___ exp.time_
 55 omega   -3.00   23.00   1.0000    2.0000
omega____ theta____ kappa____ phi______ frames
    -       35.8017  -99.0000 -180.0000 26

#__ type_ start__ end____ width___ exp.time_
 56 omega  -31.00   -3.00   1.0000    2.0000
omega____ theta____ kappa____ phi______ frames
    -       35.8017  -57.0000 -120.0000 28

#__ type_ start__ end____ width___ exp.time_
 57 omega  -10.00   34.00   1.0000    2.0000
omega____ theta____ kappa____ phi______ frames
    -       35.8017  -57.0000    0.0000 44

#__ type_ start__ end____ width___ exp.time_
 58 omega   41.00   95.00   1.0000    6.0000
omega____ theta____ kappa____ phi______ frames
    -      108.0000  -45.0000  150.0000 54

#__ type_ start__ end____ width___ exp.time_
 59 omega   12.00   37.00   1.0000    2.0000
omega____ theta____ kappa____ phi______ frames
    -       44.0000   87.0000   21.7725 25

#__ type_ start__ end____ width___ exp.time_
 60 omega    3.00   28.00   1.0000    2.0000
omega____ theta____ kappa____ phi______ frames
    -       40.0000   95.0000   52.5622 25

#__ type_ start__ end____ width___ exp.time_
 61 omega    3.00   28.00   1.0000    2.0000
omega____ theta____ kappa____ phi______ frames
    -       40.0000   95.0000   73.6372 25

#__ type_ start__ end____ width___ exp.time_
 62 omega  -18.00   25.00   1.0000    2.0000
omega____ theta____ kappa____ phi______ frames
    -        0.0000   40.0000  172.5514 43

#__ type_ start__ end____ width___ exp.time_
 63 omega    4.00   29.00   1.0000    2.0000
omega____ theta____ kappa____ phi______ frames
    -       40.0000   94.0000  -44.5796 25

#__ type_ start__ end____ width___ exp.time_
 64 omega   17.00   42.00   1.0000    2.0000
omega____ theta____ kappa____ phi______ frames
    -       48.0000   84.0000  -44.1874 25

#__ type_ start__ end____ width___ exp.time_
 65 omega   20.00   47.00   1.0000    2.0000
omega____ theta____ kappa____ phi______ frames
    -       35.8017   57.0000  -60.0000 27

#__ type_ start__ end____ width___ exp.time_
 66 omega   20.00   63.00   1.0000    2.0000
omega____ theta____ kappa____ phi______ frames
    -       48.0000   79.0000 -157.7796 43

#__ type_ start__ end____ width___ exp.time_
 67 omega   20.00   45.00   1.0000    2.0000
omega____ theta____ kappa____ phi______ frames
    -       35.8017   57.0000 -180.0000 25

#__ type_ start__ end____ width___ exp.time_
 68 omega   51.00  102.00   1.0000    6.0000
omega____ theta____ kappa____ phi______ frames
    -      108.0000  -94.0000 -180.0000 51
;
_diffrn_measurement_device 'four-circle diffractometer'
_diffrn_measurement_device_type 'Xcalibur, Eos, Gemini'
_diffrn_measurement_method '\w scans'
_diffrn_orient_matrix_UB_11 -0.1052976000
_diffrn_orient_matrix_UB_12 0.2010240000
_diffrn_orient_matrix_UB_13 0.0140305000
_diffrn_orient_matrix_UB_21 0.1059645000
_diffrn_orient_matrix_UB_22 0.0277764000
_diffrn_orient_matrix_UB_23 -0.1242559000
_diffrn_orient_matrix_UB_31 -0.1821280000
_diffrn_orient_matrix_UB_32 -0.0052056000
_diffrn_orient_matrix_UB_33 -0.0511489000
_diffrn_radiation_monochromator graphite
_diffrn_radiation_probe x-ray
_diffrn_radiation_type 'Cu K\a'
_diffrn_radiation_wavelength 1.54184
_diffrn_reflns_av_R_equivalents 0.0405
_diffrn_reflns_av_unetI/netI 0.0530
_diffrn_reflns_Laue_measured_fraction_full 0.999
_diffrn_reflns_Laue_measured_fraction_max 0.982
_diffrn_reflns_limit_h_max 8
_diffrn_reflns_limit_h_min -8
_diffrn_reflns_limit_k_max 9
_diffrn_reflns_limit_k_min -9
_diffrn_reflns_limit_l_max 14
_diffrn_reflns_limit_l_min -13
_diffrn_reflns_number 8110
_diffrn_reflns_point_group_measured_fraction_full 0.894
_diffrn_reflns_point_group_measured_fraction_max 0.869
_diffrn_reflns_theta_full 67.684
_diffrn_reflns_theta_max 71.107
_diffrn_reflns_theta_min 3.877
_diffrn_source 'Enhance (Cu) X-ray Source'
_exptl_absorpt_coefficient_mu 2.539
_exptl_absorpt_correction_T_max 1.00000
_exptl_absorpt_correction_T_min 0.77267
_exptl_absorpt_correction_type multi-scan
_exptl_absorpt_process_details
;
CrysAlisPro, Agilent Technologies,
Version 1.171.37.35 (release 13-08-2014 CrysAlis171 .NET)
(compiled Aug 13 2014,18:06:01)
Empirical absorption correction using spherical harmonics,
 implemented in SCALE3 ABSPACK scaling algorithm.
;
_exptl_crystal_density_diffrn 1.429
_exptl_crystal_F_000 274
_exptl_crystal_size_max 0.350
_exptl_crystal_size_mid 0.060
_exptl_crystal_size_min 0.015
_refine_diff_density_max 0.543
_refine_diff_density_min -0.285
_refine_diff_density_rms 0.055
_refine_ls_abs_structure_details
;
 Flack x determined using 1606 quotients [(I+)-(I-)]/[(I+)+(I-)]
 (Parsons, Flack and Wagner, Acta Cryst. B69 (2013) 249-259).
;
_refine_ls_abs_structure_Flack -0.017(14)
_refine_ls_extinction_method none
_refine_ls_goodness_of_fit_ref 1.055
_refine_ls_hydrogen_treatment constr
_refine_ls_matrix_type full
_refine_ls_number_parameters 317
_refine_ls_number_reflns 4161
_refine_ls_number_restraints 3
_refine_ls_restrained_S_all 1.055
_refine_ls_R_factor_all 0.0390
_refine_ls_R_factor_gt 0.0367
_refine_ls_shift/su_max 0.000
_refine_ls_shift/su_mean 0.000
_refine_ls_structure_factor_coef Fsqd
_refine_ls_weighting_details 'w=1/[\s^2^(Fo^2^)+(0.0405P)^2^+0.1794P] where P=(Fo^2^+2Fc^2^)/3'
_refine_ls_weighting_scheme calc
_refine_ls_wR_factor_gt 0.0888
_refine_ls_wR_factor_ref 0.0911
_reflns_Friedel_coverage 0.771
_reflns_Friedel_fraction_full 0.790
_reflns_Friedel_fraction_max 0.757
_reflns_number_gt 3970
_reflns_number_total 4161
_reflns_threshold_expression 'I > 2\s(I)'
_cod_data_source_file d4sc02802c2.cif
_cod_data_source_block exp_8216
_cod_depositor_comments 'Adding full bibliography for 1572101--1572103.cif.'
_cod_database_code 1572102
_reflns_odcompleteness_completeness 99.91
_reflns_odcompleteness_iscentric 1
_reflns_odcompleteness_theta 66.97
_shelx_estimated_absorpt_t_max 0.963
_shelx_estimated_absorpt_t_min 0.470
_shelx_shelxl_version_number 2014/7
_shelx_space_group_comment
;
The symmetry employed for this shelxl refinement is uniquely defined
by the following loop, which should always be used as a source of
symmetry information in preference to the above space-group names.
They are only intended as comments.
;

loop_
_space_group_symop_operation_xyz
'x, y, z'

loop_
_atom_site_label
_atom_site_type_symbol
_atom_site_fract_x
_atom_site_fract_y
_atom_site_fract_z
_atom_site_U_iso_or_equiv
_atom_site_adp_type
_atom_site_occupancy
_atom_site_site_symmetry_order
_atom_site_calc_flag
_atom_site_refinement_flags_posn
_atom_site_refinement_flags_adp
_atom_site_refinement_flags_occupancy
_atom_site_disorder_assembly
_atom_site_disorder_group
Br1 Br -0.63914(6) -0.47755(5) -0.05835(5) 0.0474(2) Uani 1 1 d . . . . .
O1 O -0.4470(5) -0.4602(4) 0.4830(3) 0.0214(7) Uani 1 1 d . . . . .
C3 C -0.4206(7) -0.9009(5) 0.6370(4) 0.0166(9) Uani 1 1 d . . . . .
O3 O -0.1894(5) -0.5263(4) 0.7092(3) 0.0237(7) Uani 1 1 d . . . . .
N1 N -0.4290(6) -1.1387(4) 0.5558(3) 0.0177(7) Uani 1 1 d . . . . .
H1 H -0.3958 -1.2266 0.5103 0.021 Uiso 1 1 calc R U . . .
O2 O -0.0224(5) -0.5172(4) 0.5265(3) 0.0267(7) Uani 1 1 d . . . . .
N2 N -0.2133(6) -0.7359(4) 0.4582(3) 0.0177(7) Uani 1 1 d . . . . .
C6 C -0.1137(7) -0.9009(5) 0.3919(4) 0.0167(9) Uani 1 1 d . . . . .
H6 H -0.1889 -0.8932 0.3279 0.020 Uiso 1 1 calc R U . . .
C4 C -0.3208(7) -1.0279(5) 0.5532(4) 0.0173(9) Uani 1 1 d . . . . .
C7 C -0.5996(7) -0.9347(5) 0.6940(4) 0.0174(9) Uani 1 1 d . . . . .
C9 C -0.7472(7) -1.1594(5) 0.6799(4) 0.0188(9) Uani 1 1 d . . . . .
H9 H -0.7432 -1.2602 0.6459 0.023 Uiso 1 1 calc R U . . .
C12 C -0.7578(7) -0.8533(5) 0.7854(4) 0.0186(9) Uani 1 1 d . . . . .
H12 H -0.7616 -0.7538 0.8210 0.022 Uiso 1 1 calc R U . . .
C13 C 0.1062(8) -0.9231(6) 0.3378(4) 0.0207(10) Uani 1 1 d . . . . .
H13A H 0.1888 -0.9512 0.3993 0.025 Uiso 1 1 calc R U . . .
H13B H 0.1085 -0.8125 0.3013 0.025 Uiso 1 1 calc R U . . .
C21 C -0.1234(7) -0.5788(5) 0.5987(4) 0.0189(9) Uani 1 1 d . . . . .
C10 C -0.9024(7) -1.0748(6) 0.7700(4) 0.0212(9) Uani 1 1 d . . . . .
H10 H -1.0050 -1.1200 0.7966 0.025 Uiso 1 1 calc R U . . .
C14 C 0.2000(8) -1.0688(6) 0.2456(5) 0.0270(11) Uani 1 1 d . . . . .
H14A H 0.2102 -1.1810 0.2840 0.032 Uiso 1 1 calc R U . . .
H14B H 0.1089 -1.0471 0.1889 0.032 Uiso 1 1 calc R U . . .
C5 C -0.1227(7) -1.0612(6) 0.4706(4) 0.0197(10) Uani 1 1 d . . . . .
H5A H -0.0996 -1.1589 0.4207 0.024 Uiso 1 1 calc R U . . .
H5B H -0.0126 -1.0962 0.5160 0.024 Uiso 1 1 calc R U . . .
C23 C -0.3577(7) -0.5918(5) 0.4212(4) 0.0177(8) Uani 1 1 d . . . . .
C17 C 0.7707(8) -1.1692(6) 0.1761(4) 0.0291(10) Uani 1 1 d . . . . .
H17 H 0.8839 -1.2190 0.2135 0.035 Uiso 1 1 calc R U . . .
C25 C -0.2770(8) -0.5918(6) 0.1991(4) 0.0275(11) Uani 1 1 d . . . . .
H25 H -0.1405 -0.6140 0.2022 0.033 Uiso 1 1 calc R U . . .
C8 C -0.5976(7) -1.0865(5) 0.6424(3) 0.0181(9) Uani 1 1 d . . . . .
C16 C 0.5770(8) -1.1539(6) 0.2359(4) 0.0260(10) Uani 1 1 d . . . . .
H16 H 0.5618 -1.1933 0.3133 0.031 Uiso 1 1 calc R U . . .
C2 C -0.3605(7) -0.7532(5) 0.6670(4) 0.0191(9) Uani 1 1 d . . . . .
H2A H -0.3245 -0.7740 0.7449 0.023 Uiso 1 1 calc R U . . .
H2B H -0.4766 -0.6434 0.6682 0.023 Uiso 1 1 calc R U . . .
C24 C -0.4135(7) -0.5896(5) 0.3018(4) 0.0191(9) Uani 1 1 d . . . . .
C1 C -0.1788(7) -0.7357(5) 0.5791(4) 0.0181(9) Uani 1 1 d . . . . .
H1A H -0.0596 -0.8415 0.5887 0.022 Uiso 1 1 calc R U . . .
C26 C -0.3450(9) -0.5607(7) 0.0913(4) 0.0322(12) Uani 1 1 d . . . . .
H26 H -0.2554 -0.5581 0.0225 0.039 Uiso 1 1 calc R U . . .
C19 C 0.6257(10) -1.0364(8) 0.0072(5) 0.0411(15) Uani 1 1 d . . . . .
H19 H 0.6404 -0.9947 -0.0696 0.049 Uiso 1 1 calc R U . . .
C27 C -0.5454(8) -0.5340(6) 0.0876(4) 0.0282(11) Uani 1 1 d . . . . .
C18 C 0.7949(8) -1.1106(7) 0.0614(4) 0.0324(12) Uani 1 1 d . . . . .
H18 H 0.9240 -1.1211 0.0211 0.039 Uiso 1 1 calc R U . . .
C15 C 0.4072(7) -1.0812(6) 0.1819(4) 0.0214(10) Uani 1 1 d . . . . .
C11 C -0.9092(7) -0.9239(6) 0.8219(4) 0.0222(10) Uani 1 1 d . . . . .
H11 H -1.0164 -0.8700 0.8817 0.027 Uiso 1 1 calc R U . . .
C29 C -0.6164(7) -0.5634(6) 0.2958(4) 0.0232(10) Uani 1 1 d . . . . .
H29 H -0.7079 -0.5638 0.3642 0.028 Uiso 1 1 calc R U . . .
C28 C -0.6813(8) -0.5368(6) 0.1880(4) 0.0292(11) Uani 1 1 d . . . . .
H28 H -0.8157 -0.5210 0.1835 0.035 Uiso 1 1 calc R U . . .
C22 C -0.1249(9) -0.3937(6) 0.7453(4) 0.0310(11) Uani 1 1 d . . . . .
H22A H -0.1912 -0.2833 0.7081 0.046 Uiso 1 1 calc R U . . .
H22B H 0.0206 -0.4280 0.7230 0.046 Uiso 1 1 calc R U . . .
H22C H -0.1612 -0.3814 0.8289 0.046 Uiso 1 1 calc R U . . .
C20 C 0.4348(9) -1.0238(8) 0.0667(5) 0.0357(13) Uani 1 1 d . . . . .
H20 H 0.3223 -0.9758 0.0286 0.043 Uiso 1 1 calc R U . . .

loop_
_atom_site_aniso_label
_atom_site_aniso_U_11
_atom_site_aniso_U_22
_atom_site_aniso_U_33
_atom_site_aniso_U_23
_atom_site_aniso_U_13
_atom_site_aniso_U_12
Br1 0.0570(4) 0.0528(3) 0.0267(3) -0.0076(2) -0.0175(2) -0.0069(3)
O1 0.0252(17) 0.0151(13) 0.0214(15) -0.0046(11) -0.0012(13) -0.0048(12)
C3 0.018(2) 0.0180(18) 0.0128(19) 0.0007(15) 0.0004(16) -0.0068(16)
O3 0.0317(19) 0.0202(14) 0.0216(15) -0.0024(12) -0.0021(13) -0.0130(14)
N1 0.022(2) 0.0138(15) 0.0167(17) -0.0048(13) -0.0012(14) -0.0053(14)
O2 0.0277(19) 0.0274(15) 0.0276(16) -0.0032(13) 0.0010(14) -0.0152(14)
N2 0.0192(19) 0.0152(15) 0.0168(17) -0.0024(13) 0.0023(14) -0.0061(14)
C6 0.019(2) 0.0139(18) 0.016(2) -0.0028(15) 0.0013(17) -0.0059(16)
C4 0.021(2) 0.0133(17) 0.016(2) 0.0014(15) -0.0026(17) -0.0050(16)
C7 0.022(2) 0.0154(18) 0.017(2) 0.0034(16) -0.0081(17) -0.0074(17)
C9 0.022(2) 0.0177(18) 0.020(2) -0.0005(15) -0.0062(17) -0.0091(17)
C12 0.022(2) 0.0180(19) 0.016(2) 0.0008(16) -0.0066(17) -0.0057(17)
C13 0.024(2) 0.0173(18) 0.020(2) -0.0041(16) 0.0039(18) -0.0089(17)
C21 0.017(2) 0.0172(18) 0.021(2) -0.0008(15) -0.0032(17) -0.0046(16)
C10 0.018(2) 0.025(2) 0.022(2) 0.0027(17) -0.0021(18) -0.0110(18)
C14 0.024(3) 0.026(2) 0.031(3) -0.014(2) 0.005(2) -0.0101(19)
C5 0.019(2) 0.0167(19) 0.021(2) -0.0034(16) 0.0014(19) -0.0054(17)
C23 0.019(2) 0.0160(18) 0.0176(19) -0.0021(14) 0.0021(16) -0.0084(16)
C17 0.023(3) 0.032(2) 0.033(3) -0.0042(19) -0.007(2) -0.009(2)
C25 0.026(3) 0.029(2) 0.024(2) -0.0034(19) -0.001(2) -0.006(2)
C8 0.021(2) 0.0163(18) 0.0143(18) 0.0003(14) -0.0030(16) -0.0035(16)
C16 0.031(3) 0.026(2) 0.019(2) -0.0014(16) -0.0005(19) -0.0097(19)
C2 0.022(2) 0.0178(17) 0.018(2) -0.0015(16) -0.0011(17) -0.0088(16)
C24 0.021(2) 0.0134(17) 0.020(2) -0.0028(15) -0.0006(18) -0.0043(16)
C1 0.020(2) 0.0168(18) 0.019(2) -0.0002(15) -0.0012(17) -0.0084(16)
C26 0.037(3) 0.035(2) 0.020(2) -0.0042(19) 0.001(2) -0.009(2)
C19 0.039(3) 0.055(3) 0.022(3) 0.008(2) 0.005(2) -0.015(3)
C27 0.038(3) 0.022(2) 0.022(2) -0.0055(17) -0.015(2) -0.001(2)
C18 0.022(3) 0.042(3) 0.033(3) -0.007(2) 0.008(2) -0.015(2)
C15 0.025(3) 0.021(2) 0.019(2) -0.0074(16) 0.0004(19) -0.0109(18)
C11 0.021(2) 0.025(2) 0.017(2) -0.0024(17) 0.0008(19) -0.0067(18)
C29 0.024(2) 0.022(2) 0.022(2) -0.0028(16) 0.0001(18) -0.0086(18)
C28 0.024(3) 0.029(2) 0.036(3) -0.0058(19) -0.007(2) -0.0082(19)
C22 0.046(3) 0.026(2) 0.029(2) -0.0017(18) -0.009(2) -0.019(2)
C20 0.028(3) 0.047(3) 0.025(3) 0.002(2) -0.004(2) -0.006(2)

loop_
_atom_type_symbol
_atom_type_description
_atom_type_scat_dispersion_real
_atom_type_scat_dispersion_imag
_atom_type_scat_source
C C 0.0181 0.0091 'International Tables Vol C Tables 4.2.6.8 and 6.1.1.4'
H H 0.0000 0.0000 'International Tables Vol C Tables 4.2.6.8 and 6.1.1.4'
Br Br -0.6763 1.2805 'International Tables Vol C Tables 4.2.6.8 and 6.1.1.4'
N N 0.0311 0.0180 'International Tables Vol C Tables 4.2.6.8 and 6.1.1.4'
O O 0.0492 0.0322 'International Tables Vol C Tables 4.2.6.8 and 6.1.1.4'

loop_
_geom_angle_atom_site_label_1
_geom_angle_atom_site_label_2
_geom_angle_atom_site_label_3
_geom_angle
_geom_angle_site_symmetry_1
_geom_angle_site_symmetry_3
_geom_angle_publ_flag
C4 C3 C7 106.7(4) . . ?
C4 C3 C2 128.4(4) . . ?
C7 C3 C2 124.9(4) . . ?
C21 O3 C22 117.0(4) . . ?
C4 N1 H1 125.3 . . ?
C8 N1 H1 125.3 . . ?
C8 N1 C4 109.4(3) . . ?
C23 N2 C6 123.7(4) . . ?
C23 N2 C1 117.1(3) . . ?
C1 N2 C6 118.4(3) . . ?
N2 C6 H6 107.9 . . ?
N2 C6 C13 110.5(4) . . ?
N2 C6 C5 110.9(3) . . ?
C13 C6 H6 107.9 . . ?
C13 C6 C5 111.5(3) . . ?
C5 C6 H6 107.9 . . ?
C3 C4 N1 109.2(4) . . ?
C3 C4 C5 130.2(4) . . ?
N1 C4 C5 120.6(4) . . ?
C12 C7 C3 133.6(4) . . ?
C12 C7 C8 119.2(4) . . ?
C8 C7 C3 107.2(4) . . ?
C10 C9 H9 121.5 . . ?
C10 C9 C8 117.0(4) . . ?
C8 C9 H9 121.5 . . ?
C7 C12 H12 120.6 . . ?
C11 C12 C7 118.7(4) . . ?
C11 C12 H12 120.6 . . ?
C6 C13 H13A 109.1 . . ?
C6 C13 H13B 109.1 . . ?
C6 C13 C14 112.3(4) . . ?
H13A C13 H13B 107.9 . . ?
C14 C13 H13A 109.1 . . ?
C14 C13 H13B 109.1 . . ?
O3 C21 C1 110.6(3) . . ?
O2 C21 O3 124.4(4) . . ?
O2 C21 C1 124.9(4) . . ?
C9 C10 H10 119.0 . . ?
C9 C10 C11 122.0(4) . . ?
C11 C10 H10 119.0 . . ?
C13 C14 H14A 108.8 . . ?
C13 C14 H14B 108.8 . . ?
H14A C14 H14B 107.7 . . ?
C15 C14 C13 113.6(4) . . ?
C15 C14 H14A 108.8 . . ?
C15 C14 H14B 108.8 . . ?
C6 C5 H5A 108.7 . . ?
C6 C5 H5B 108.7 . . ?
C4 C5 C6 114.3(3) . . ?
C4 C5 H5A 108.7 . . ?
C4 C5 H5B 108.7 . . ?
H5A C5 H5B 107.6 . . ?
O1 C23 N2 121.6(4) . . ?
O1 C23 C24 118.6(4) . . ?
N2 C23 C24 119.8(3) . . ?
C16 C17 H17 120.0 . . ?
C18 C17 H17 120.0 . . ?
C18 C17 C16 120.0(5) . . ?
C24 C25 H25 120.1 . . ?
C24 C25 C26 119.9(5) . . ?
C26 C25 H25 120.1 . . ?
N1 C8 C7 107.4(4) . . ?
N1 C8 C9 130.3(4) . . ?
C9 C8 C7 122.3(4) . . ?
C17 C16 H16 119.5 . . ?
C15 C16 C17 120.9(4) . . ?
C15 C16 H16 119.5 . . ?
C3 C2 H2A 109.1 . . ?
C3 C2 H2B 109.1 . . ?
C3 C2 C1 112.4(3) . . ?
H2A C2 H2B 107.9 . . ?
C1 C2 H2A 109.1 . . ?
C1 C2 H2B 109.1 . . ?
C25 C24 C23 122.0(4) . . ?
C25 C24 C29 119.6(4) . . ?
C29 C24 C23 118.0(4) . . ?
N2 C1 C21 110.8(3) . . ?
N2 C1 C2 110.5(4) . . ?
N2 C1 H1A 106.8 . . ?
C21 C1 C2 114.7(3) . . ?
C21 C1 H1A 106.8 . . ?
C2 C1 H1A 106.8 . . ?
C25 C26 H26 120.3 . . ?
C27 C26 C25 119.5(4) . . ?
C27 C26 H26 120.3 . . ?
C18 C19 H19 119.9 . . ?
C18 C19 C20 120.2(5) . . ?
C20 C19 H19 119.9 . . ?
C26 C27 Br1 118.8(4) . . ?
C26 C27 C28 121.5(5) . . ?
C28 C27 Br1 119.6(4) . . ?
C17 C18 H18 120.3 . . ?
C19 C18 C17 119.4(5) . . ?
C19 C18 H18 120.3 . . ?
C16 C15 C14 120.7(4) . . ?
C16 C15 C20 118.2(5) . . ?
C20 C15 C14 121.1(5) . . ?
C12 C11 C10 120.8(4) . . ?
C12 C11 H11 119.6 . . ?
C10 C11 H11 119.6 . . ?
C24 C29 H29 120.0 . . ?
C28 C29 C24 120.0(4) . . ?
C28 C29 H29 120.0 . . ?
C27 C28 C29 119.5(5) . . ?
C27 C28 H28 120.3 . . ?
C29 C28 H28 120.3 . . ?
O3 C22 H22A 109.5 . . ?
O3 C22 H22B 109.5 . . ?
O3 C22 H22C 109.5 . . ?
H22A C22 H22B 109.5 . . ?
H22A C22 H22C 109.5 . . ?
H22B C22 H22C 109.5 . . ?
C19 C20 C15 121.3(6) . . ?
C19 C20 H20 119.3 . . ?
C15 C20 H20 119.3 . . ?

loop_
_geom_bond_atom_site_label_1
_geom_bond_atom_site_label_2
_geom_bond_distance
_geom_bond_site_symmetry_2
_geom_bond_publ_flag
Br1 C27 1.896(5) . ?
O1 C23 1.235(5) . ?
C3 C4 1.375(6) . ?
C3 C7 1.436(6) . ?
C3 C2 1.504(6) . ?
O3 C21 1.329(5) . ?
O3 C22 1.439(6) . ?
N1 H1 0.8600 . ?
N1 C4 1.386(6) . ?
N1 C8 1.372(5) . ?
O2 C21 1.205(5) . ?
N2 C6 1.473(5) . ?
N2 C23 1.349(6) . ?
N2 C1 1.469(6) . ?
C6 H6 0.9800 . ?
C6 C13 1.527(6) . ?
C6 C5 1.549(5) . ?
C4 C5 1.499(6) . ?
C7 C12 1.400(6) . ?
C7 C8 1.413(6) . ?
C9 H9 0.9300 . ?
C9 C10 1.386(6) . ?
C9 C8 1.393(6) . ?
C12 H12 0.9300 . ?
C12 C11 1.390(7) . ?
C13 H13A 0.9700 . ?
C13 H13B 0.9700 . ?
C13 C14 1.536(6) . ?
C21 C1 1.518(6) . ?
C10 H10 0.9300 . ?
C10 C11 1.396(7) . ?
C14 H14A 0.9700 . ?
C14 H14B 0.9700 . ?
C14 C15 1.497(7) . ?
C5 H5A 0.9700 . ?
C5 H5B 0.9700 . ?
C23 C24 1.507(6) . ?
C17 H17 0.9300 . ?
C17 C16 1.393(7) . ?
C17 C18 1.379(7) . ?
C25 H25 0.9300 . ?
C25 C24 1.390(6) . ?
C25 C26 1.396(7) . ?
C16 H16 0.9300 . ?
C16 C15 1.380(7) . ?
C2 H2A 0.9700 . ?
C2 H2B 0.9700 . ?
C2 C1 1.538(6) . ?
C24 C29 1.398(7) . ?
C1 H1A 0.9800 . ?
C26 H26 0.9300 . ?
C26 C27 1.374(8) . ?
C19 H19 0.9300 . ?
C19 C18 1.379(9) . ?
C19 C20 1.380(8) . ?
C27 C28 1.375(7) . ?
C18 H18 0.9300 . ?
C15 C20 1.384(7) . ?
C11 H11 0.9300 . ?
C29 H29 0.9300 . ?
C29 C28 1.388(7) . ?
C28 H28 0.9300 . ?
C22 H22A 0.9600 . ?
C22 H22B 0.9600 . ?
C22 H22C 0.9600 . ?
C20 H20 0.9300 . ?

loop_
_geom_torsion_atom_site_label_1
_geom_torsion_atom_site_label_2
_geom_torsion_atom_site_label_3
_geom_torsion_atom_site_label_4
_geom_torsion
_geom_torsion_site_symmetry_1
_geom_torsion_site_symmetry_2
_geom_torsion_site_symmetry_3
_geom_torsion_site_symmetry_4
_geom_torsion_publ_flag
Br1 C27 C28 C29 -174.6(3) . . . . ?
O1 C23 C24 C25 113.2(5) . . . . ?
O1 C23 C24 C29 -59.0(5) . . . . ?
C3 C4 C5 C6 -56.1(7) . . . . ?
C3 C7 C12 C11 -178.5(5) . . . . ?
C3 C7 C8 N1 -1.8(5) . . . . ?
C3 C7 C8 C9 178.0(4) . . . . ?
C3 C2 C1 N2 48.7(5) . . . . ?
C3 C2 C1 C21 174.8(4) . . . . ?
O3 C21 C1 N2 149.0(4) . . . . ?
O3 C21 C1 C2 23.0(5) . . . . ?
N1 C4 C5 C6 126.8(4) . . . . ?
O2 C21 C1 N2 -35.4(6) . . . . ?
O2 C21 C1 C2 -161.4(4) . . . . ?
N2 C6 C13 C14 -166.9(4) . . . . ?
N2 C6 C5 C4 39.4(5) . . . . ?
N2 C23 C24 C25 -67.0(5) . . . . ?
N2 C23 C24 C29 120.8(4) . . . . ?
C6 N2 C23 O1 175.1(4) . . . . ?
C6 N2 C23 C24 -4.7(6) . . . . ?
C6 N2 C1 C21 132.1(4) . . . . ?
C6 N2 C1 C2 -99.6(4) . . . . ?
C6 C13 C14 C15 173.9(4) . . . . ?
C4 C3 C7 C12 179.3(5) . . . . ?
C4 C3 C7 C8 1.2(5) . . . . ?
C4 C3 C2 C1 8.5(7) . . . . ?
C4 N1 C8 C7 1.8(5) . . . . ?
C4 N1 C8 C9 -178.0(4) . . . . ?
C7 C3 C4 N1 -0.2(5) . . . . ?
C7 C3 C4 C5 -177.6(5) . . . . ?
C7 C3 C2 C1 -171.7(4) . . . . ?
C7 C12 C11 C10 1.0(7) . . . . ?
C9 C10 C11 C12 -0.6(7) . . . . ?
C12 C7 C8 N1 179.7(4) . . . . ?
C12 C7 C8 C9 -0.5(6) . . . . ?
C13 C6 C5 C4 163.1(5) . . . . ?
C13 C14 C15 C16 74.9(6) . . . . ?
C13 C14 C15 C20 -106.6(6) . . . . ?
C10 C9 C8 N1 -179.4(4) . . . . ?
C10 C9 C8 C7 0.9(6) . . . . ?
C14 C15 C20 C19 -179.4(5) . . . . ?
C5 C6 C13 C14 69.3(5) . . . . ?
C23 N2 C6 C13 106.9(5) . . . . ?
C23 N2 C6 C5 -128.9(4) . . . . ?
C23 N2 C1 C21 -57.3(5) . . . . ?
C23 N2 C1 C2 71.0(4) . . . . ?
C23 C24 C29 C28 171.4(4) . . . . ?
C17 C16 C15 C14 178.6(4) . . . . ?
C17 C16 C15 C20 0.0(7) . . . . ?
C25 C24 C29 C28 -1.1(6) . . . . ?
C25 C26 C27 Br1 176.2(4) . . . . ?
C25 C26 C27 C28 0.1(7) . . . . ?
C8 N1 C4 C3 -1.0(5) . . . . ?
C8 N1 C4 C5 176.7(4) . . . . ?
C8 C7 C12 C11 -0.5(6) . . . . ?
C8 C9 C10 C11 -0.3(7) . . . . ?
C16 C17 C18 C19 0.3(8) . . . . ?
C16 C15 C20 C19 -0.8(8) . . . . ?
C2 C3 C4 N1 179.6(4) . . . . ?
C2 C3 C4 C5 2.2(8) . . . . ?
C2 C3 C7 C12 -0.5(8) . . . . ?
C2 C3 C7 C8 -178.6(4) . . . . ?
C24 C25 C26 C27 -2.2(7) . . . . ?
C24 C29 C28 C27 -0.9(7) . . . . ?
C1 N2 C6 C13 -83.1(4) . . . . ?
C1 N2 C6 C5 41.1(5) . . . . ?
C1 N2 C23 O1 5.1(6) . . . . ?
C1 N2 C23 C24 -174.8(4) . . . . ?
C26 C25 C24 C23 -169.5(4) . . . . ?
C26 C25 C24 C29 2.6(7) . . . . ?
C26 C27 C28 C29 1.4(7) . . . . ?
C18 C17 C16 C15 0.3(7) . . . . ?
C18 C19 C20 C15 1.4(10) . . . . ?
C22 O3 C21 O2 -3.6(7) . . . . ?
C22 O3 C21 C1 172.0(4) . . . . ?
C20 C19 C18 C17 -1.1(9) . . . . ?
